data_4074006
loop_
_publ_author_name
'Popp, Friedrich'
'N\"atscher, Jennifer B.'
'Daiss, J\"urgen O.'
'Burschka, Christian'
'Tacke, Reinhold'

_publ_section_title
;
 The 2,4,6-Trimethoxyphenyl Unit as a Unique Protecting Group for Silicon
 in Synthesis and the Silylation Potential of
 (2,4,6-Trimethoxyphenyl)silanes
;
_journal_issue 24
_journal_name_full Organometallics
_journal_page_first 6014
_journal_paper_doi 10.1021/om700805p
_journal_volume 26
_journal_year 2007
_chemical_formula_moiety 'C22 H24 O3 Si'
_chemical_formula_sum 'C22 H24 O3 Si'
_chemical_formula_weight 364.50
_chemical_name_systematic
; 
 ? 
;
_space_group_IT_number 70
_symmetry_cell_setting orthorhombic
_symmetry_space_group_name_Hall '-F 2uv 2vw'
_symmetry_space_group_name_H-M 'F d d d :2'
_atom_sites_solution_hydrogens geom
_atom_sites_solution_primary direct
_atom_sites_solution_secondary difmap
_audit_creation_method SHELXL-97
_cell_angle_alpha 90.00
_cell_angle_beta 90.00
_cell_angle_gamma 90.00
_cell_formula_units_Z 32
_cell_length_a 14.9422(15)
_cell_length_b 26.2330(16)
_cell_length_c 40.473(3)
_cell_measurement_reflns_used 5000
_cell_measurement_temperature 173(2)
_cell_measurement_theta_max 26.15
_cell_measurement_theta_min 6.85
_cell_volume 15865(2)
_computing_cell_refinement Stoe-IPDS
_computing_data_collection Stoe-IPDS
_computing_data_reduction Stoe-IPDS
_computing_molecular_graphics Bruker-SHELXTL
_computing_publication_material Bruker-SHELXTL
_computing_structure_refinement 'SHELXL-97 (Sheldrick, 1997)'
_computing_structure_solution 'SHELXS-97 (Sheldrick, 1990)'
_diffrn_ambient_temperature 173(2)
_diffrn_measured_fraction_theta_full 0.960
_diffrn_measured_fraction_theta_max 0.960
_diffrn_measurement_device_type Stoe-IPDS
_diffrn_measurement_method Stoe-IPDS
_diffrn_radiation_monochromator graphite
_diffrn_radiation_source 'fine-focus sealed tube'
_diffrn_radiation_type MoK\a
_diffrn_radiation_wavelength 0.71073
_diffrn_reflns_av_R_equivalents 0.0475
_diffrn_reflns_av_sigmaI/netI 0.0206
_diffrn_reflns_limit_h_max 19
_diffrn_reflns_limit_h_min -19
_diffrn_reflns_limit_k_max 32
_diffrn_reflns_limit_k_min -31
_diffrn_reflns_limit_l_max 53
_diffrn_reflns_limit_l_min -53
_diffrn_reflns_number 45086
_diffrn_reflns_theta_full 28.06
_diffrn_reflns_theta_max 28.06
_diffrn_reflns_theta_min 2.18
_exptl_absorpt_coefficient_mu 0.136
_exptl_absorpt_correction_T_max 1.0030
_exptl_absorpt_correction_T_min 0.8910
_exptl_absorpt_correction_type multi-scan
_exptl_absorpt_process_details
;
[c.f. r.h. blessing, acta cryst. (1995), a51, 33-38]
;
_exptl_crystal_colour colorless
_exptl_crystal_density_diffrn 1.221
_exptl_crystal_density_method 'not measured'
_exptl_crystal_description blocks
_exptl_crystal_F_000 6208
_exptl_crystal_size_max .5
_exptl_crystal_size_mid .4
_exptl_crystal_size_min .3
_refine_diff_density_max 0.407
_refine_diff_density_min -0.280
_refine_diff_density_rms 0.042
_refine_ls_extinction_method none
_refine_ls_goodness_of_fit_ref 1.031
_refine_ls_hydrogen_treatment mixed
_refine_ls_matrix_type full
_refine_ls_number_parameters 239
_refine_ls_number_reflns 4633
_refine_ls_number_restraints 0
_refine_ls_restrained_S_all 1.031
_refine_ls_R_factor_all 0.0464
_refine_ls_R_factor_gt 0.0375
_refine_ls_shift/su_max 0.000
_refine_ls_shift/su_mean 0.000
_refine_ls_structure_factor_coef Fsqd
_refine_ls_weighting_details 'calc w=1/[\s^2^(Fo^2^)+(0.0645P)^2^+14.3559P] where P=(Fo^2^+2Fc^2^)/3'
_refine_ls_weighting_scheme calc
_refine_ls_wR_factor_gt 0.1023
_refine_ls_wR_factor_ref 0.1074
_reflns_number_gt 3840
_reflns_number_total 4633
_reflns_threshold_expression >2sigma(I)
_cod_data_source_file om700805p-file010.cif
_cod_data_source_block pop03g
_cod_original_sg_symbol_H-M Fddd
_cod_database_code 4074006

loop_
_symmetry_equiv_pos_as_xyz
'x, y, z'
'-x+3/4, -y+3/4, z'
'-x+3/4, y, -z+3/4'
'x, -y+3/4, -z+3/4'
'x, y+1/2, z+1/2'
'-x+3/4, -y+5/4, z+1/2'
'-x+3/4, y+1/2, -z+5/4'
'x, -y+5/4, -z+5/4'
'x+1/2, y, z+1/2'
'-x+5/4, -y+3/4, z+1/2'
'-x+5/4, y, -z+5/4'
'x+1/2, -y+3/4, -z+5/4'
'x+1/2, y+1/2, z'
'-x+5/4, -y+5/4, z'
'-x+5/4, y+1/2, -z+3/4'
'x+1/2, -y+5/4, -z+3/4'
'-x, -y, -z'
'x-3/4, y-3/4, -z'
'x-3/4, -y, z-3/4'
'-x, y-3/4, z-3/4'
'-x, -y+1/2, -z+1/2'
'x-3/4, y-1/4, -z+1/2'
'x-3/4, -y+1/2, z-1/4'
'-x, y-1/4, z-1/4'
'-x+1/2, -y, -z+1/2'
'x-1/4, y-3/4, -z+1/2'
'x-1/4, -y, z-1/4'
'-x+1/2, y-3/4, z-1/4'
'-x+1/2, -y+1/2, -z'
'x-1/4, y-1/4, -z'
'x-1/4, -y+1/2, z-3/4'
'-x+1/2, y-1/4, z-3/4'

loop_
_atom_site_label
_atom_site_type_symbol
_atom_site_fract_x
_atom_site_fract_y
_atom_site_fract_z
_atom_site_U_iso_or_equiv
_atom_site_adp_type
_atom_site_occupancy
_atom_site_symmetry_multiplicity
_atom_site_calc_flag
_atom_site_refinement_flags
Si Si 0.32434(2) 0.140871(13) 0.029107(8) 0.02277(10) Uani 1 1 d .
O1 O 0.25756(7) 0.15967(5) -0.04334(2) 0.0398(3) Uani 1 1 d .
O2 O 0.49623(7) 0.08197(5) -0.10163(2) 0.0397(3) Uani 1 1 d .
O3 O 0.48712(7) 0.08453(4) 0.01830(2) 0.0364(2) Uani 1 1 d .
C1 C 0.37369(8) 0.12287(5) -0.01219(3) 0.0228(2) Uani 1 1 d .
C2 C 0.33751(8) 0.13446(5) -0.04354(3) 0.0245(2) Uani 1 1 d .
C3 C 0.37941(9) 0.12031(5) -0.07290(3) 0.0265(3) Uani 1 1 d .
H3 H 0.3530 0.1283 -0.0936 0.032 Uiso 1 1 calc R
C4 C 0.46041(9) 0.09436(5) -0.07147(3) 0.0278(3) Uani 1 1 d .
C5 C 0.50013(9) 0.08178(5) -0.04142(3) 0.0288(3) Uani 1 1 d .
H5 H 0.5556 0.0642 -0.0406 0.035 Uiso 1 1 calc R
C6 C 0.45507(8) 0.09613(5) -0.01250(3) 0.0254(3) Uani 1 1 d .
C7 C 0.22188(13) 0.17604(9) -0.07423(4) 0.0594(5) Uani 1 1 d .
H7A H 0.2641 0.1995 -0.0849 0.089 Uiso 1 1 calc R
H7B H 0.1648 0.1935 -0.0706 0.089 Uiso 1 1 calc R
H7C H 0.2123 0.1464 -0.0885 0.089 Uiso 1 1 calc R
C8 C 0.57860(10) 0.05401(7) -0.10150(4) 0.0438(4) Uani 1 1 d .
H8A H 0.6254 0.0746 -0.0910 0.066 Uiso 1 1 calc R
H8B H 0.5960 0.0461 -0.1243 0.066 Uiso 1 1 calc R
H8C H 0.5707 0.0222 -0.0891 0.066 Uiso 1 1 calc R
C9 C 0.57126(11) 0.05914(7) 0.02148(4) 0.0429(4) Uani 1 1 d .
H9A H 0.5676 0.0254 0.0112 0.064 Uiso 1 1 calc R
H9B H 0.5861 0.0553 0.0449 0.064 Uiso 1 1 calc R
H9C H 0.6178 0.0793 0.0105 0.064 Uiso 1 1 calc R
C10 C 0.28884(8) 0.08174(5) 0.05202(3) 0.0252(2) Uani 1 1 d .
C11 C 0.41166(8) 0.17764(5) 0.05305(3) 0.0247(2) Uani 1 1 d .
C12 C 0.22286(9) 0.18286(6) 0.02683(3) 0.0334(3) Uani 1 1 d .
H12A H 0.1762 0.1658 0.0139 0.050 Uiso 1 1 calc R
H12B H 0.2388 0.2152 0.0162 0.050 Uiso 1 1 calc R
H12C H 0.2006 0.1895 0.0492 0.050 Uiso 1 1 calc R
C13 C 0.26253(11) 0.08507(6) 0.08514(3) 0.0378(3) Uani 1 1 d .
H13 H 0.2670 0.1169 0.0962 0.045 Uiso 1 1 calc R
C14 C 0.22998(12) 0.04287(7) 0.10229(4) 0.0438(4) Uani 1 1 d .
H14 H 0.2146 0.0458 0.1250 0.053 Uiso 1 1 calc R
C15 C 0.22022(10) -0.00329(6) 0.08618(4) 0.0373(3) Uani 1 1 d .
H15 H 0.1968 -0.0319 0.0976 0.045 Uiso 1 1 calc R
C16 C 0.24466(10) -0.00760(6) 0.05330(3) 0.0344(3) Uani 1 1 d .
H16 H 0.2375 -0.0392 0.0421 0.041 Uiso 1 1 calc R
C17 C 0.27967(9) 0.03432(5) 0.03661(3) 0.0286(3) Uani 1 1 d .
H17 H 0.2978 0.0306 0.0142 0.034 Uiso 1 1 calc R
C18 C 0.43748(9) 0.22548(5) 0.04129(3) 0.0303(3) Uani 1 1 d .
H18 H 0.4114 0.2381 0.0215 0.036 Uiso 1 1 calc R
C19 C 0.50057(9) 0.25517(6) 0.05782(4) 0.0344(3) Uani 1 1 d .
H19 H 0.5172 0.2875 0.0492 0.041 Uiso 1 1 calc R
C20 C 0.53899(10) 0.23751(6) 0.08682(3) 0.0370(3) Uani 1 1 d .
H20 H 0.5815 0.2578 0.0983 0.044 Uiso 1 1 calc R
C21 C 0.51497(11) 0.19011(7) 0.09899(4) 0.0417(4) Uani 1 1 d .
H21 H 0.5410 0.1779 0.1189 0.050 Uiso 1 1 calc R
C22 C 0.45262(10) 0.16026(6) 0.08207(3) 0.0362(3) Uani 1 1 d .
H22 H 0.4377 0.1275 0.0904 0.043 Uiso 1 1 calc R

loop_
_atom_site_aniso_label
_atom_site_aniso_U_11
_atom_site_aniso_U_22
_atom_site_aniso_U_33
_atom_site_aniso_U_23
_atom_site_aniso_U_13
_atom_site_aniso_U_12
Si 0.02630(17) 0.02084(19) 0.02118(16) 0.00046(11) 0.00021(11) -0.00128(12)
O1 0.0339(5) 0.0579(7) 0.0276(5) -0.0004(4) -0.0064(4) 0.0162(5)
O2 0.0384(5) 0.0575(7) 0.0232(4) -0.0033(4) 0.0042(4) 0.0043(5)
O3 0.0398(5) 0.0465(6) 0.0229(4) 0.0014(4) -0.0057(4) 0.0170(4)
C1 0.0262(5) 0.0220(6) 0.0203(5) -0.0001(4) -0.0001(4) -0.0023(4)
C2 0.0257(6) 0.0234(7) 0.0244(5) 0.0014(4) -0.0032(4) -0.0023(4)
C3 0.0304(6) 0.0284(7) 0.0207(5) 0.0022(4) -0.0036(4) -0.0054(5)
C4 0.0306(6) 0.0301(7) 0.0225(5) -0.0016(4) 0.0017(4) -0.0059(5)
C5 0.0272(6) 0.0319(7) 0.0272(6) -0.0015(5) 0.0000(5) 0.0030(5)
C6 0.0305(6) 0.0250(7) 0.0208(5) 0.0015(4) -0.0021(4) 0.0004(5)
C7 0.0557(10) 0.0885(15) 0.0340(8) -0.0047(8) -0.0166(7) 0.0370(10)
C8 0.0382(8) 0.0600(11) 0.0334(7) -0.0073(7) 0.0088(6) 0.0038(7)
C9 0.0428(8) 0.0488(10) 0.0372(7) -0.0006(6) -0.0131(6) 0.0181(7)
C10 0.0273(6) 0.0241(7) 0.0242(5) 0.0002(4) 0.0001(4) -0.0029(4)
C11 0.0276(6) 0.0233(6) 0.0232(5) -0.0023(4) 0.0019(4) -0.0013(4)
C12 0.0323(7) 0.0315(8) 0.0365(7) 0.0016(5) 0.0020(5) 0.0051(5)
C13 0.0540(9) 0.0317(8) 0.0278(6) -0.0049(5) 0.0098(6) -0.0131(6)
C14 0.0589(10) 0.0433(9) 0.0291(7) 0.0005(6) 0.0125(6) -0.0160(7)
C15 0.0408(7) 0.0328(8) 0.0382(7) 0.0084(6) 0.0030(6) -0.0115(6)
C16 0.0411(7) 0.0234(7) 0.0387(7) -0.0010(5) -0.0015(6) -0.0056(5)
C17 0.0327(6) 0.0263(7) 0.0268(6) -0.0015(5) 0.0004(5) -0.0021(5)
C18 0.0347(7) 0.0262(7) 0.0300(6) 0.0014(5) 0.0002(5) -0.0033(5)
C19 0.0377(7) 0.0260(7) 0.0397(7) -0.0038(5) 0.0035(5) -0.0071(5)
C20 0.0334(7) 0.0437(9) 0.0339(7) -0.0116(6) 0.0022(5) -0.0109(6)
C21 0.0427(8) 0.0536(10) 0.0288(7) 0.0044(6) -0.0080(6) -0.0110(7)
C22 0.0414(8) 0.0366(8) 0.0306(6) 0.0078(5) -0.0064(5) -0.0095(6)

loop_
_atom_type_symbol
_atom_type_description
_atom_type_scat_dispersion_real
_atom_type_scat_dispersion_imag
_atom_type_scat_source
C C 0.0033 0.0016 'International Tables Vol C Tables 4.2.6.8 and 6.1.1.4'
H H 0.0000 0.0000 'International Tables Vol C Tables 4.2.6.8 and 6.1.1.4'
O O 0.0106 0.0060 'International Tables Vol C Tables 4.2.6.8 and 6.1.1.4'
Si Si 0.0817 0.0704 'International Tables Vol C Tables 4.2.6.8 and 6.1.1.4'

loop_
_geom_angle_atom_site_label_1
_geom_angle_atom_site_label_2
_geom_angle_atom_site_label_3
_geom_angle
C12 Si C10 106.26(6)
C12 Si C1 114.78(6)
C10 Si C1 109.88(5)
C12 Si C11 106.47(6)
C10 Si C11 111.25(5)
C1 Si C11 108.18(5)
C2 O1 C7 117.90(11)
C4 O2 C8 116.96(11)
C6 O3 C9 119.55(11)
C6 C1 C2 115.54(10)
C6 C1 Si 118.13(8)
C2 C1 Si 126.32(9)
O1 C2 C3 121.80(11)
O1 C2 C1 115.71(10)
C3 C2 C1 122.47(11)
C4 C3 C2 119.09(11)
O2 C4 C3 114.76(11)
O2 C4 C5 123.68(12)
C3 C4 C5 121.56(11)
C4 C5 C6 117.44(12)
O3 C6 C5 122.16(11)
O3 C6 C1 113.94(10)
C5 C6 C1 123.90(11)
C17 C10 C13 117.08(12)
C17 C10 Si 122.73(9)
C13 C10 Si 119.95(10)
C18 C11 C22 117.22(12)
C18 C11 Si 118.34(9)
C22 C11 Si 124.44(10)
C14 C13 C10 121.68(13)
C15 C14 C13 119.83(13)
C14 C15 C16 119.79(13)
C15 C16 C17 120.05(13)
C16 C17 C10 121.54(12)
C19 C18 C11 121.69(13)
C20 C19 C18 119.99(14)
C21 C20 C19 119.59(13)
C20 C21 C22 120.14(13)
C21 C22 C11 121.35(13)

loop_
_geom_bond_atom_site_label_1
_geom_bond_atom_site_label_2
_geom_bond_distance
Si C12 1.8765(14)
Si C10 1.8835(13)
Si C1 1.8868(12)
Si C11 1.8897(13)
O1 C2 1.3654(15)
O1 C7 1.4255(18)
O2 C4 1.3716(15)
O2 C8 1.4327(19)
O3 C6 1.3696(14)
O3 C9 1.4286(17)
C1 C6 1.4039(17)
C1 C2 1.4124(15)
C2 C3 1.3935(17)
C3 C4 1.3900(19)
C4 C5 1.3931(17)
C5 C6 1.4018(17)
C10 C17 1.3982(18)
C10 C13 1.3998(17)
C11 C18 1.3967(18)
C11 C22 1.4009(18)
C13 C14 1.394(2)
C14 C15 1.383(2)
C15 C16 1.385(2)
C16 C17 1.3926(19)
C18 C19 1.3940(19)
C19 C20 1.386(2)
C20 C21 1.385(2)
C21 C22 1.396(2)

loop_
_geom_torsion_atom_site_label_1
_geom_torsion_atom_site_label_2
_geom_torsion_atom_site_label_3
_geom_torsion_atom_site_label_4
_geom_torsion
C12 Si C1 C6 173.30(10)
C10 Si C1 C6 -67.03(11)
C11 Si C1 C6 54.59(11)
C12 Si C1 C2 -5.49(13)
C10 Si C1 C2 114.18(11)
C11 Si C1 C2 -124.20(11)
C7 O1 C2 C3 -6.4(2)
C7 O1 C2 C1 174.83(15)
C6 C1 C2 O1 178.87(11)
Si C1 C2 O1 -2.32(17)
C6 C1 C2 C3 0.10(18)
Si C1 C2 C3 178.92(9)
O1 C2 C3 C4 -179.49(12)
C1 C2 C3 C4 -0.80(19)
C8 O2 C4 C3 -178.43(13)
C8 O2 C4 C5 0.8(2)
C2 C3 C4 O2 179.82(11)
C2 C3 C4 C5 0.6(2)
O2 C4 C5 C6 -178.88(12)
C3 C4 C5 C6 0.3(2)
C9 O3 C6 C5 3.1(2)
C9 O3 C6 C1 -177.50(13)
C4 C5 C6 O3 178.35(12)
C4 C5 C6 C1 -1.0(2)
C2 C1 C6 O3 -178.58(11)
Si C1 C6 O3 2.50(16)
C2 C1 C6 C5 0.83(19)
Si C1 C6 C5 -178.09(10)
C12 Si C10 C17 109.52(12)
C1 Si C10 C17 -15.22(13)
C11 Si C10 C17 -135.00(11)
C12 Si C10 C13 -64.64(13)
C1 Si C10 C13 170.62(11)
C11 Si C10 C13 50.84(13)
C12 Si C11 C18 -57.34(11)
C10 Si C11 C18 -172.69(10)
C1 Si C11 C18 66.53(11)
C12 Si C11 C22 122.50(12)
C10 Si C11 C22 7.14(13)
C1 Si C11 C22 -113.64(12)
C17 C10 C13 C14 1.0(2)
Si C10 C13 C14 175.52(13)
C10 C13 C14 C15 -2.2(3)
C13 C14 C15 C16 1.4(3)
C14 C15 C16 C17 0.6(2)
C15 C16 C17 C10 -1.8(2)
C13 C10 C17 C16 0.9(2)
Si C10 C17 C16 -173.36(10)
C22 C11 C18 C19 -0.7(2)
Si C11 C18 C19 179.12(11)
C11 C18 C19 C20 -0.4(2)
C18 C19 C20 C21 0.7(2)
C19 C20 C21 C22 0.2(2)
C20 C21 C22 C11 -1.4(2)
C18 C11 C22 C21 1.6(2)
Si C11 C22 C21 -178.24(12)
